data_1564159
loop_
_publ_author_name
'Cho, Minji'
'Shin, Hye Jin'
'Kusumahastuti, Dewi K.A.'
'Yeo, Hyeonuk'
'Min, Kil Sik'

_publ_section_title
;
 Monomeric and tetrameric mercury(II) complexes with iodo and N2O2/N3O
 ligands: Structure and blue luminescence
;
_journal_name_full 'Inorganica Chimica Acta'
_journal_page_first 119789
_journal_paper_doi 10.1016/j.ica.2020.119789
_journal_volume 511
_journal_year 2020
_chemical_formula_sum 'C28 H34 Hg4 I8 N6 O2'
_chemical_formula_weight 2304.17
_space_group_crystal_system triclinic
_space_group_IT_number 2
_space_group_name_Hall '-P 1'
_space_group_name_H-M_alt 'P -1'
_atom_sites_solution_hydrogens geom
_audit_creation_method SHELXL-2018/3
_cell_angle_alpha 115.56(3)
_cell_angle_beta 98.51(3)
_cell_angle_gamma 102.63(3)
_cell_formula_units_Z 2
_cell_length_a 9.797(2)
_cell_length_b 16.400(3)
_cell_length_c 16.660(3)
_cell_measurement_reflns_used 68571
_cell_measurement_temperature 100(2)
_cell_measurement_theta_max 33.61
_cell_measurement_theta_min 0.36
_cell_volume 2265.3(12)
_computing_cell_refinement 'HKL3000sm v714'
_computing_data_collection 'PAL BL2D-SMDC Program'
_computing_data_reduction 'HKL3000sm v714'
_computing_molecular_graphics ORTEP
_computing_publication_material WinGX
_computing_structure_refinement 'SHELXL-2018/3 (Sheldrick, 2018)'
_computing_structure_solution 'SHELXS 2013/1 (Sheldrick, 2013)'
_diffrn_ambient_temperature 100(2)
_diffrn_measured_fraction_theta_full 0.954
_diffrn_measured_fraction_theta_max 0.743
_diffrn_measurement_device_type 'ADSC Q210 CCD area detector'
_diffrn_measurement_method 'omega scan'
_diffrn_radiation_type synchrotron
_diffrn_radiation_wavelength 0.620
_diffrn_reflns_av_R_equivalents 0.0362
_diffrn_reflns_av_unetI/netI 0.0579
_diffrn_reflns_Laue_measured_fraction_full 0.954
_diffrn_reflns_Laue_measured_fraction_max 0.743
_diffrn_reflns_limit_h_max 15
_diffrn_reflns_limit_h_min -15
_diffrn_reflns_limit_k_max 26
_diffrn_reflns_limit_k_min -26
_diffrn_reflns_limit_l_max 27
_diffrn_reflns_limit_l_min -28
_diffrn_reflns_number 38481
_diffrn_reflns_point_group_measured_fraction_full 0.954
_diffrn_reflns_point_group_measured_fraction_max 0.743
_diffrn_reflns_theta_full 21.839
_diffrn_reflns_theta_max 33.425
_diffrn_reflns_theta_min 1.229
_diffrn_source 'PLSII 2D bending magnet'
_exptl_absorpt_coefficient_mu 13.392
_exptl_absorpt_correction_T_max 0.669
_exptl_absorpt_correction_T_min 0.394
_exptl_absorpt_correction_type empirical
_exptl_absorpt_process_details 'HKL3000 Scalepack'
_exptl_crystal_colour Brown
_exptl_crystal_density_diffrn 3.378
_exptl_crystal_description Plate
_exptl_crystal_F_000 2008
_exptl_crystal_size_max 0.080
_exptl_crystal_size_mid 0.070
_exptl_crystal_size_min 0.030
_refine_diff_density_max 7.329
_refine_diff_density_min -6.651
_refine_diff_density_rms 0.502
_refine_ls_extinction_coef .
_refine_ls_extinction_method none
_refine_ls_goodness_of_fit_ref 0.977
_refine_ls_hydrogen_treatment constr
_refine_ls_matrix_type full
_refine_ls_number_parameters 435
_refine_ls_number_reflns 19774
_refine_ls_number_restraints 0
_refine_ls_restrained_S_all 0.977
_refine_ls_R_factor_all 0.0715
_refine_ls_R_factor_gt 0.0471
_refine_ls_shift/su_max 0.002
_refine_ls_shift/su_mean 0.000
_refine_ls_structure_factor_coef Fsqd
_refine_ls_weighting_details 'w=1/[\s^2^(Fo^2^)+(0.0887P)^2^] where P=(Fo^2^+2Fc^2^)/3'
_refine_ls_weighting_scheme calc
_refine_ls_wR_factor_gt 0.1234
_refine_ls_wR_factor_ref 0.1390
_reflns_Friedel_coverage 0.000
_reflns_Friedel_fraction_full .
_reflns_Friedel_fraction_max .
_reflns_number_gt 13984
_reflns_number_total 19774
_reflns_threshold_expression 'I > 2\s(I)'
_cod_data_source_file ICA-2020-511-119789.cif
_cod_data_source_block 2
_cod_original_cell_volume 2265.4(10)
_cod_database_code 1564159
_shelx_shelxl_version_number 2018/3
_shelx_space_group_comment
;
The symmetry employed for this shelxl refinement is uniquely defined
by the following loop, which should always be used as a source of
symmetry information in preference to the above space-group names.
They are only intended as comments.
;

loop_
_space_group_symop_operation_xyz
'x, y, z'
'-x, -y, -z'

loop_
_atom_site_label
_atom_site_type_symbol
_atom_site_fract_x
_atom_site_fract_y
_atom_site_fract_z
_atom_site_U_iso_or_equiv
_atom_site_adp_type
_atom_site_occupancy
_atom_site_site_symmetry_order
_atom_site_calc_flag
_atom_site_refinement_flags_posn
_atom_site_refinement_flags_adp
_atom_site_refinement_flags_occupancy
_atom_site_disorder_assembly
_atom_site_disorder_group
Hg1 Hg 0.83978(3) 0.89854(2) 0.68078(2) 0.01970(5) Uani 1 1 d . . . . .
Hg2 Hg 0.62508(3) 1.06484(2) 0.74986(2) 0.02824(7) Uani 1 1 d . . . . .
I1 I 0.92562(5) 1.11207(3) 0.78996(3) 0.02329(9) Uani 1 1 d . . . . .
I2 I 0.54577(5) 0.84804(3) 0.61253(3) 0.02089(8) Uani 1 1 d . . . . .
I3 I 0.55655(5) 1.04991(3) 0.89723(3) 0.02202(9) Uani 1 1 d . . . . .
I4 I 0.50701(6) 1.12662(4) 0.64277(4) 0.03223(12) Uani 1 1 d . . . . .
N1 N 0.8724(6) 0.8827(4) 0.8136(4) 0.0186(10) Uani 1 1 d . . . . .
N2 N 1.0907(7) 0.8894(4) 0.7214(4) 0.0212(11) Uani 1 1 d . . . . .
N3 N 0.9540(6) 0.9039(4) 0.5691(4) 0.0168(9) Uani 1 1 d . . . . .
O1 O 0.8469(6) 0.7197(4) 0.5938(4) 0.0255(10) Uani 1 1 d . . . . .
H1 H 0.793897 0.699514 0.540335 0.038 Uiso 1 1 calc R U . . .
C1 C 0.7634(9) 0.8528(6) 0.8438(5) 0.0261(14) Uani 1 1 d . . . . .
H1 H 0.666986 0.842339 0.812306 0.031 Uiso 1 1 calc R U . . .
C2 C 0.7832(9) 0.8363(6) 0.9179(5) 0.0267(14) Uani 1 1 d . . . . .
H2 H 0.702858 0.815866 0.937923 0.032 Uiso 1 1 calc R U . . .
C3 C 0.9244(9) 0.8505(6) 0.9629(5) 0.0296(16) Uani 1 1 d . . . . .
H3 H 0.941720 0.838633 1.013918 0.036 Uiso 1 1 calc R U . . .
C4 C 1.0400(9) 0.8819(6) 0.9332(5) 0.0273(14) Uani 1 1 d . . . . .
H4 H 1.137212 0.892078 0.963240 0.033 Uiso 1 1 calc R U . . .
C5 C 1.0094(8) 0.8980(5) 0.8576(5) 0.0202(12) Uani 1 1 d . . . . .
C6 C 1.1334(8) 0.9360(5) 0.8238(5) 0.0238(13) Uani 1 1 d . . . . .
H6A H 1.156119 1.005765 0.849579 0.029 Uiso 1 1 calc R U . . .
H6B H 1.221778 0.923172 0.845739 0.029 Uiso 1 1 calc R U . . .
C7 C 1.0974(9) 0.7904(5) 0.6832(6) 0.0257(14) Uani 1 1 d . . . . .
H7A H 1.078562 0.766806 0.727353 0.031 Uiso 1 1 calc R U . . .
H7B H 1.197165 0.791626 0.678100 0.031 Uiso 1 1 calc R U . . .
C8 C 0.9913(9) 0.7213(5) 0.5898(5) 0.0250(13) Uani 1 1 d . . . . .
H8A H 1.015052 0.740454 0.543475 0.030 Uiso 1 1 calc R U . . .
H8B H 0.999180 0.656737 0.570429 0.030 Uiso 1 1 calc R U . . .
C9 C 1.1764(8) 0.9444(5) 0.6861(5) 0.0239(13) Uani 1 1 d . . . . .
H9A H 1.272028 0.933566 0.687546 0.029 Uiso 1 1 calc R U . . .
H9B H 1.193720 1.013187 0.726275 0.029 Uiso 1 1 calc R U . . .
C10 C 1.0986(8) 0.9160(4) 0.5883(5) 0.0191(11) Uani 1 1 d . . . . .
C11 C 1.1727(8) 0.9057(5) 0.5206(5) 0.0227(13) Uani 1 1 d . . . . .
H11 H 1.274076 0.914275 0.534486 0.027 Uiso 1 1 calc R U . . .
C12 C 1.0958(9) 0.8830(5) 0.4334(5) 0.0245(13) Uani 1 1 d . . . . .
H12 H 1.143935 0.875473 0.386377 0.029 Uiso 1 1 calc R U . . .
C13 C 0.9472(8) 0.8710(5) 0.4146(5) 0.0228(13) Uani 1 1 d . . . . .
H13 H 0.892592 0.855516 0.354995 0.027 Uiso 1 1 calc R U . . .
C14 C 0.8814(8) 0.8823(5) 0.4847(4) 0.0195(11) Uani 1 1 d . . . . .
H14A H 0.780221 0.874286 0.472222 0.023 Uiso 1 1 calc R U . . .
Hg3 Hg 0.59521(3) 1.25916(2) 0.97297(2) 0.02830(6) Uani 1 1 d . . . . .
Hg4 Hg 0.64375(3) 1.44939(2) 1.30261(2) 0.02058(6) Uani 1 1 d . . . . .
I5 I 0.83017(6) 1.36545(4) 0.95729(4) 0.03259(11) Uani 1 1 d . . . . .
I6 I 0.32307(6) 1.25209(4) 0.90548(4) 0.02810(10) Uani 1 1 d . . . . .
I7 I 0.65460(5) 1.27627(3) 1.15542(3) 0.02216(9) Uani 1 1 d . . . . .
I8 I 0.70006(6) 1.43906(4) 1.46094(3) 0.02637(10) Uani 1 1 d . . . . .
N4 N 0.8776(7) 1.5492(4) 1.3069(4) 0.0209(10) Uani 1 1 d . . . . .
N5 N 0.6017(7) 1.5431(4) 1.2243(4) 0.0200(10) Uani 1 1 d . . . . .
N6 N 0.3869(7) 1.4214(4) 1.2509(4) 0.0227(11) Uani 1 1 d . . . . .
O2 O 0.6016(6) 1.6220(4) 1.4251(4) 0.0252(10) Uani 1 1 d . . . . .
H2A H 0.557821 1.564507 1.407180 0.038 Uiso 1 1 calc R U . . .
C15 C 1.0038(9) 1.5742(5) 1.3665(5) 0.0267(14) Uani 1 1 d . . . . .
H15 H 1.008392 1.553587 1.411727 0.032 Uiso 1 1 calc R U . . .
C16 C 1.1321(9) 1.6313(5) 1.3637(6) 0.0284(15) Uani 1 1 d . . . . .
H16 H 1.222505 1.649118 1.406830 0.034 Uiso 1 1 calc R U . . .
C17 C 1.1243(10) 1.6605(6) 1.2981(6) 0.0326(17) Uani 1 1 d . . . . .
H17 H 1.209729 1.697616 1.294243 0.039 Uiso 1 1 calc R U . . .
C18 C 0.9910(9) 1.6353(5) 1.2375(6) 0.0262(14) Uani 1 1 d . . . . .
H18 H 0.983771 1.655524 1.191964 0.031 Uiso 1 1 calc R U . . .
C19 C 0.8660(8) 1.5795(5) 1.2440(5) 0.0201(12) Uani 1 1 d . . . . .
C20 C 0.7191(9) 1.5473(5) 1.1784(5) 0.0230(13) Uani 1 1 d . . . . .
H20A H 0.716723 1.591762 1.153169 0.028 Uiso 1 1 calc R U . . .
H20B H 0.702396 1.483353 1.126053 0.028 Uiso 1 1 calc R U . . .
C21 C 0.6138(9) 1.6413(5) 1.2911(5) 0.0263(14) Uani 1 1 d . . . . .
H21A H 0.575674 1.671332 1.256385 0.032 Uiso 1 1 calc R U . . .
H21B H 0.718217 1.677714 1.322212 0.032 Uiso 1 1 calc R U . . .
C22 C 0.5352(8) 1.6507(5) 1.3648(5) 0.0226(12) Uani 1 1 d . . . . .
H22A H 0.538079 1.717691 1.400525 0.027 Uiso 1 1 calc R U . . .
H22B H 0.432031 1.610492 1.335162 0.027 Uiso 1 1 calc R U . . .
C23 C 0.2882(9) 1.3882(5) 1.2847(5) 0.0243(13) Uani 1 1 d . . . . .
H23 H 0.318840 1.371748 1.330979 0.029 Uiso 1 1 calc R U . . .
C24 C 0.1417(10) 1.3763(6) 1.2556(6) 0.0296(15) Uani 1 1 d . . . . .
H24 H 0.073335 1.352099 1.281225 0.036 Uiso 1 1 calc R U . . .
C25 C 0.0974(9) 1.4004(6) 1.1889(6) 0.0315(16) Uani 1 1 d . . . . .
H25 H -0.002561 1.391205 1.166107 0.038 Uiso 1 1 calc R U . . .
C26 C 0.2016(9) 1.4385(6) 1.1552(6) 0.0268(14) Uani 1 1 d . . . . .
H26 H 0.174100 1.456852 1.109976 0.032 Uiso 1 1 calc R U . . .
C27 C 0.3457(8) 1.4490(5) 1.1887(5) 0.0215(12) Uani 1 1 d . . . . .
C28 C 0.4625(8) 1.4910(6) 1.1546(5) 0.0255(14) Uani 1 1 d . . . . .
H28A H 0.474566 1.438884 1.099832 0.031 Uiso 1 1 calc R U . . .
H28B H 0.430609 1.534373 1.134932 0.031 Uiso 1 1 calc R U . . .

loop_
_atom_site_aniso_label
_atom_site_aniso_U_11
_atom_site_aniso_U_22
_atom_site_aniso_U_33
_atom_site_aniso_U_23
_atom_site_aniso_U_13
_atom_site_aniso_U_12
Hg1 0.01759(12) 0.02891(12) 0.01776(11) 0.01522(9) 0.00516(8) 0.00809(9)
Hg2 0.02960(15) 0.03746(15) 0.02599(13) 0.02070(12) 0.00756(11) 0.01429(11)
I1 0.0236(2) 0.0271(2) 0.01867(19) 0.01273(16) 0.00327(16) 0.00515(16)
I2 0.0165(2) 0.02338(18) 0.01845(18) 0.00703(15) 0.00250(14) 0.00625(14)
I3 0.0221(2) 0.02366(18) 0.01875(19) 0.01040(15) 0.00427(15) 0.00474(15)
I4 0.0284(3) 0.0298(2) 0.0395(3) 0.0233(2) -0.0032(2) 0.00504(18)
N1 0.015(3) 0.026(3) 0.015(2) 0.013(2) 0.0007(18) 0.0038(19)
N2 0.023(3) 0.021(2) 0.018(2) 0.010(2) 0.001(2) 0.006(2)
N3 0.013(2) 0.021(2) 0.018(2) 0.011(2) 0.0051(18) 0.0044(18)
O1 0.028(3) 0.026(2) 0.019(2) 0.010(2) 0.003(2) 0.005(2)
C1 0.030(4) 0.033(3) 0.020(3) 0.016(3) 0.008(3) 0.012(3)
C2 0.028(4) 0.039(4) 0.021(3) 0.020(3) 0.012(3) 0.011(3)
C3 0.028(4) 0.044(4) 0.021(3) 0.023(3) 0.004(3) 0.007(3)
C4 0.028(4) 0.041(4) 0.015(3) 0.017(3) 0.004(3) 0.010(3)
C5 0.018(3) 0.025(3) 0.015(3) 0.009(2) 0.002(2) 0.004(2)
C6 0.017(3) 0.034(3) 0.020(3) 0.017(3) 0.000(2) 0.003(2)
C7 0.024(4) 0.031(3) 0.030(4) 0.020(3) 0.009(3) 0.012(3)
C8 0.032(4) 0.024(3) 0.021(3) 0.012(3) 0.007(3) 0.010(3)
C9 0.024(4) 0.029(3) 0.025(3) 0.018(3) 0.006(3) 0.008(3)
C10 0.022(3) 0.014(2) 0.018(3) 0.008(2) 0.002(2) 0.002(2)
C11 0.024(4) 0.027(3) 0.025(3) 0.017(3) 0.011(3) 0.011(3)
C12 0.027(4) 0.027(3) 0.023(3) 0.016(3) 0.011(3) 0.007(3)
C13 0.030(4) 0.024(3) 0.019(3) 0.015(2) 0.004(2) 0.007(2)
C14 0.020(3) 0.022(3) 0.016(3) 0.011(2) 0.001(2) 0.004(2)
Hg3 0.02520(15) 0.03044(13) 0.02921(14) 0.01533(11) 0.00742(11) 0.00660(10)
Hg4 0.02337(13) 0.02283(11) 0.01799(11) 0.01242(9) 0.00612(9) 0.00596(9)
I5 0.0334(3) 0.0349(2) 0.0306(3) 0.0166(2) 0.0164(2) 0.0059(2)
I6 0.0267(3) 0.0361(2) 0.0274(2) 0.0215(2) 0.00519(18) 0.00895(19)
I7 0.0267(2) 0.02318(18) 0.01683(18) 0.00887(15) 0.00543(16) 0.01032(16)
I8 0.0326(3) 0.0308(2) 0.0203(2) 0.01674(18) 0.00686(18) 0.00951(18)
N4 0.020(3) 0.028(3) 0.020(3) 0.014(2) 0.009(2) 0.008(2)
N5 0.022(3) 0.022(2) 0.020(3) 0.012(2) 0.010(2) 0.009(2)
N6 0.026(3) 0.018(2) 0.021(3) 0.009(2) 0.003(2) 0.005(2)
O2 0.033(3) 0.027(2) 0.020(2) 0.013(2) 0.010(2) 0.012(2)
C15 0.031(4) 0.025(3) 0.024(3) 0.011(3) 0.010(3) 0.010(3)
C16 0.021(4) 0.025(3) 0.028(4) 0.006(3) 0.004(3) 0.004(3)
C17 0.031(4) 0.030(4) 0.037(4) 0.015(3) 0.012(3) 0.008(3)
C18 0.027(4) 0.024(3) 0.029(4) 0.015(3) 0.012(3) 0.005(3)
C19 0.020(3) 0.020(3) 0.025(3) 0.013(2) 0.014(2) 0.006(2)
C20 0.032(4) 0.023(3) 0.022(3) 0.013(2) 0.018(3) 0.012(3)
C21 0.036(4) 0.022(3) 0.026(3) 0.012(3) 0.016(3) 0.013(3)
C22 0.027(4) 0.023(3) 0.019(3) 0.010(2) 0.007(2) 0.010(2)
C23 0.030(4) 0.018(3) 0.022(3) 0.010(2) 0.008(3) 0.002(2)
C24 0.030(4) 0.029(3) 0.029(4) 0.014(3) 0.008(3) 0.006(3)
C25 0.018(4) 0.036(4) 0.032(4) 0.014(3) 0.004(3) 0.003(3)
C26 0.023(4) 0.034(4) 0.026(3) 0.015(3) 0.009(3) 0.012(3)
C27 0.026(4) 0.024(3) 0.017(3) 0.012(2) 0.007(2) 0.009(2)
C28 0.026(4) 0.035(4) 0.023(3) 0.019(3) 0.009(3) 0.010(3)

loop_
_atom_type_symbol
_atom_type_description
_atom_type_scat_dispersion_real
_atom_type_scat_dispersion_imag
_atom_type_scat_source
C C 0.0020 0.0010 'International Tables Vol C Tables 4.2.6.8 and 6.1.1.4'
H H 0.0000 0.0000 'International Tables Vol C Tables 4.2.6.8 and 6.1.1.4'
N N 0.0040 0.0020 'International Tables Vol C Tables 4.2.6.8 and 6.1.1.4'
O O 0.0080 0.0040 'International Tables Vol C Tables 4.2.6.8 and 6.1.1.4'
I I -0.6660 1.4280 'International Tables Vol C Tables 4.2.6.8 and 6.1.1.4'
Hg Hg -1.1740 7.4420 'International Tables Vol C Tables 4.2.6.8 and 6.1.1.4'

loop_
_geom_angle_atom_site_label_1
_geom_angle_atom_site_label_2
_geom_angle_atom_site_label_3
_geom_angle
_geom_angle_site_symmetry_1
_geom_angle_site_symmetry_3
N1 Hg1 N3 142.5(2) . .
N1 Hg1 N2 71.4(2) . .
N3 Hg1 N2 71.18(19) . .
N1 Hg1 I2 105.24(15) . .
N3 Hg1 I2 109.72(14) . .
N2 Hg1 I2 161.97(13) . .
N1 Hg1 I1 92.59(15) . .
N3 Hg1 I1 92.76(14) . .
N2 Hg1 I1 95.59(14) . .
I2 Hg1 I1 102.30(5) . .
I4 Hg2 I3 131.37(3) . .
I4 Hg2 I1 114.74(3) . .
I3 Hg2 I1 105.37(3) . .
I4 Hg2 I2 101.75(4) . .
I3 Hg2 I2 98.16(3) . .
I1 Hg2 I2 98.56(5) . .
Hg2 I1 Hg1 79.54(4) . .
Hg1 I2 Hg2 78.23(5) . .
Hg2 I3 Hg3 83.12(3) . .
C1 N1 C5 119.0(6) . .
C1 N1 Hg1 123.9(5) . .
C5 N1 Hg1 116.9(4) . .
C9 N2 C6 112.6(6) . .
C9 N2 C7 112.4(6) . .
C6 N2 C7 109.5(5) . .
C9 N2 Hg1 104.2(4) . .
C6 N2 Hg1 104.0(4) . .
C7 N2 Hg1 113.9(4) . .
C14 N3 C10 119.5(6) . .
C14 N3 Hg1 123.1(5) . .
C10 N3 Hg1 116.6(4) . .
C8 O1 H1 109.5 . .
N1 C1 C2 123.4(7) . .
N1 C1 H1 118.3 . .
C2 C1 H1 118.3 . .
C1 C2 C3 118.0(7) . .
C1 C2 H2 121.0 . .
C3 C2 H2 121.0 . .
C4 C3 C2 119.8(7) . .
C4 C3 H3 120.1 . .
C2 C3 H3 120.1 . .
C3 C4 C5 118.1(7) . .
C3 C4 H4 121.0 . .
C5 C4 H4 121.0 . .
N1 C5 C4 121.6(6) . .
N1 C5 C6 118.1(6) . .
C4 C5 C6 120.3(6) . .
N2 C6 C5 110.1(6) . .
N2 C6 H6A 109.6 . .
C5 C6 H6A 109.6 . .
N2 C6 H6B 109.6 . .
C5 C6 H6B 109.6 . .
H6A C6 H6B 108.2 . .
N2 C7 C8 114.4(6) . .
N2 C7 H7A 108.7 . .
C8 C7 H7A 108.7 . .
N2 C7 H7B 108.7 . .
C8 C7 H7B 108.7 . .
H7A C7 H7B 107.6 . .
O1 C8 C7 110.3(6) . .
O1 C8 H8A 109.6 . .
C7 C8 H8A 109.6 . .
O1 C8 H8B 109.6 . .
C7 C8 H8B 109.6 . .
H8A C8 H8B 108.1 . .
N2 C9 C10 110.9(6) . .
N2 C9 H9A 109.5 . .
C10 C9 H9A 109.5 . .
N2 C9 H9B 109.5 . .
C10 C9 H9B 109.5 . .
H9A C9 H9B 108.0 . .
N3 C10 C11 121.0(6) . .
N3 C10 C9 117.2(6) . .
C11 C10 C9 121.7(6) . .
C12 C11 C10 118.8(7) . .
C12 C11 H11 120.6 . .
C10 C11 H11 120.6 . .
C11 C12 C13 119.7(7) . .
C11 C12 H12 120.2 . .
C13 C12 H12 120.2 . .
C14 C13 C12 118.4(6) . .
C14 C13 H13 120.8 . .
C12 C13 H13 120.8 . .
N3 C14 C13 122.7(7) . .
N3 C14 H14A 118.7 . .
C13 C14 H14A 118.7 . .
I5 Hg3 I6 122.22(3) . .
I5 Hg3 I7 109.56(4) . .
I6 Hg3 I7 114.63(3) . .
I5 Hg3 I3 117.01(3) . .
I6 Hg3 I3 100.46(4) . .
I7 Hg3 I3 87.54(4) . .
N6 Hg4 N5 70.0(2) . .
N6 Hg4 N4 139.0(2) . .
N5 Hg4 N4 69.1(2) . .
N6 Hg4 I8 108.94(15) . .
N5 Hg4 I8 149.01(14) . .
N4 Hg4 I8 104.68(14) . .
N6 Hg4 I7 96.98(15) . .
N5 Hg4 I7 103.02(14) . .
N4 Hg4 I7 94.38(15) . .
I8 Hg4 I7 107.77(3) . .
Hg4 I7 Hg3 116.07(3) . .
C15 N4 C19 121.3(6) . .
C15 N4 Hg4 124.7(5) . .
C19 N4 Hg4 114.0(5) . .
C28 N5 C21 113.9(6) . .
C28 N5 C20 109.3(6) . .
C21 N5 C20 108.4(5) . .
C28 N5 Hg4 107.9(4) . .
C21 N5 Hg4 111.5(4) . .
C20 N5 Hg4 105.4(4) . .
C23 N6 C27 119.0(7) . .
C23 N6 Hg4 124.4(5) . .
C27 N6 Hg4 116.4(5) . .
C22 O2 H2A 109.5 . .
N4 C15 C16 120.9(7) . .
N4 C15 H15 119.5 . .
C16 C15 H15 119.6 . .
C17 C16 C15 119.1(8) . .
C17 C16 H16 120.5 . .
C15 C16 H16 120.5 . .
C16 C17 C18 119.3(8) . .
C16 C17 H17 120.3 . .
C18 C17 H17 120.3 . .
C17 C18 C19 119.4(7) . .
C17 C18 H18 120.3 . .
C19 C18 H18 120.3 . .
N4 C19 C18 120.0(7) . .
N4 C19 C20 118.0(6) . .
C18 C19 C20 121.9(6) . .
N5 C20 C19 111.7(6) . .
N5 C20 H20A 109.3 . .
C19 C20 H20A 109.3 . .
N5 C20 H20B 109.3 . .
C19 C20 H20B 109.3 . .
H20A C20 H20B 107.9 . .
N5 C21 C22 115.7(6) . .
N5 C21 H21A 108.4 . .
C22 C21 H21A 108.4 . .
N5 C21 H21B 108.4 . .
C22 C21 H21B 108.4 . .
H21A C21 H21B 107.4 . .
O2 C22 C21 110.1(6) . .
O2 C22 H22A 109.6 . .
C21 C22 H22A 109.6 . .
O2 C22 H22B 109.6 . .
C21 C22 H22B 109.6 . .
H22A C22 H22B 108.1 . .
N6 C23 C24 122.8(7) . .
N6 C23 H23 118.6 . .
C24 C23 H23 118.6 . .
C25 C24 C23 118.6(8) . .
C25 C24 H24 120.7 . .
C23 C24 H24 120.7 . .
C24 C25 C26 118.9(8) . .
C24 C25 H25 120.5 . .
C26 C25 H25 120.5 . .
C27 C26 C25 118.9(7) . .
C27 C26 H26 120.6 . .
C25 C26 H26 120.6 . .
N6 C27 C26 121.7(7) . .
N6 C27 C28 117.7(7) . .
C26 C27 C28 120.6(6) . .
N5 C28 C27 112.9(6) . .
N5 C28 H28A 109.0 . .
C27 C28 H28A 109.0 . .
N5 C28 H28B 109.0 . .
C27 C28 H28B 109.0 . .
H28A C28 H28B 107.8 . .

loop_
_geom_bond_atom_site_label_1
_geom_bond_atom_site_label_2
_geom_bond_distance
_geom_bond_site_symmetry_2
Hg1 N1 2.322(5) .
Hg1 N3 2.332(5) .
Hg1 N2 2.506(6) .
Hg1 I2 2.7296(11) .
Hg1 I1 3.0070(14) .
Hg2 I4 2.6475(9) .
Hg2 I3 2.7337(8) .
Hg2 I1 2.7730(10) .
Hg2 I2 3.1189(16) .
I3 Hg3 3.0110(11) .
N1 C1 1.333(10) .
N1 C5 1.343(9) .
N2 C9 1.464(9) .
N2 C6 1.481(9) .
N2 C7 1.487(9) .
N3 C14 1.331(8) .
N3 C10 1.355(9) .
O1 C8 1.420(10) .
O1 H1 0.8400 .
C1 C2 1.368(10) .
C1 H1 0.9500 .
C2 C3 1.391(11) .
C2 H2 0.9500 .
C3 C4 1.387(11) .
C3 H3 0.9500 .
C4 C5 1.399(9) .
C4 H4 0.9500 .
C5 C6 1.535(10) .
C6 H6A 0.9900 .
C6 H6B 0.9900 .
C7 C8 1.506(11) .
C7 H7A 0.9900 .
C7 H7B 0.9900 .
C8 H8A 0.9900 .
C8 H8B 0.9900 .
C9 C10 1.508(10) .
C9 H9A 0.9900 .
C9 H9B 0.9900 .
C10 C11 1.399(10) .
C11 C12 1.379(10) .
C11 H11 0.9500 .
C12 C13 1.394(11) .
C12 H12 0.9500 .
C13 C14 1.379(10) .
C13 H13 0.9500 .
C14 H14A 0.9500 .
Hg3 I5 2.6875(11) .
Hg3 I6 2.6927(10) .
Hg3 I7 2.8854(9) .
Hg4 N6 2.407(7) .
Hg4 N5 2.466(6) .
Hg4 N4 2.479(6) .
Hg4 I8 2.6993(8) .
Hg4 I7 2.8789(13) .
N4 C15 1.321(10) .
N4 C19 1.340(9) .
N5 C28 1.450(10) .
N5 C21 1.476(9) .
N5 C20 1.478(9) .
N6 C23 1.322(9) .
N6 C27 1.343(9) .
O2 C22 1.414(9) .
O2 H2A 0.8400 .
C15 C16 1.413(11) .
C15 H15 0.9500 .
C16 C17 1.368(12) .
C16 H16 0.9500 .
C17 C18 1.382(12) .
C17 H17 0.9500 .
C18 C19 1.409(10) .
C18 H18 0.9500 .
C19 C20 1.499(11) .
C20 H20A 0.9900 .
C20 H20B 0.9900 .
C21 C22 1.514(10) .
C21 H21A 0.9900 .
C21 H21B 0.9900 .
C22 H22A 0.9900 .
C22 H22B 0.9900 .
C23 C24 1.387(12) .
C23 H23 0.9500 .
C24 C25 1.375(12) .
C24 H24 0.9500 .
C25 C26 1.393(12) .
C25 H25 0.9500 .
C26 C27 1.382(11) .
C26 H26 0.9500 .
C27 C28 1.513(10) .
C28 H28A 0.9900 .
C28 H28B 0.9900 .

loop_
_geom_torsion_atom_site_label_1
_geom_torsion_atom_site_label_2
_geom_torsion_atom_site_label_3
_geom_torsion_atom_site_label_4
_geom_torsion
_geom_torsion_site_symmetry_1
_geom_torsion_site_symmetry_2
_geom_torsion_site_symmetry_3
_geom_torsion_site_symmetry_4
C5 N1 C1 C2 -0.2(11) . . . .
Hg1 N1 C1 C2 174.6(6) . . . .
N1 C1 C2 C3 -0.9(12) . . . .
C1 C2 C3 C4 1.1(12) . . . .
C2 C3 C4 C5 -0.2(12) . . . .
C1 N1 C5 C4 1.1(11) . . . .
Hg1 N1 C5 C4 -174.0(6) . . . .
C1 N1 C5 C6 -177.8(7) . . . .
Hg1 N1 C5 C6 7.1(8) . . . .
C3 C4 C5 N1 -0.9(12) . . . .
C3 C4 C5 C6 178.0(7) . . . .
C9 N2 C6 C5 158.9(6) . . . .
C7 N2 C6 C5 -75.3(7) . . . .
Hg1 N2 C6 C5 46.8(6) . . . .
N1 C5 C6 N2 -39.7(9) . . . .
C4 C5 C6 N2 141.3(7) . . . .
C9 N2 C7 C8 -83.8(8) . . . .
C6 N2 C7 C8 150.3(6) . . . .
Hg1 N2 C7 C8 34.4(7) . . . .
N2 C7 C8 O1 -56.7(8) . . . .
C6 N2 C9 C10 -159.5(6) . . . .
C7 N2 C9 C10 76.3(7) . . . .
Hg1 N2 C9 C10 -47.5(6) . . . .
C14 N3 C10 C11 -0.3(9) . . . .
Hg1 N3 C10 C11 170.2(5) . . . .
C14 N3 C10 C9 177.5(6) . . . .
Hg1 N3 C10 C9 -12.0(7) . . . .
N2 C9 C10 N3 43.4(8) . . . .
N2 C9 C10 C11 -138.8(6) . . . .
N3 C10 C11 C12 0.1(10) . . . .
C9 C10 C11 C12 -177.7(6) . . . .
C10 C11 C12 C13 0.2(10) . . . .
C11 C12 C13 C14 -0.2(10) . . . .
C10 N3 C14 C13 0.3(9) . . . .
Hg1 N3 C14 C13 -169.5(5) . . . .
C12 C13 C14 N3 -0.1(10) . . . .
C19 N4 C15 C16 -2.2(11) . . . .
Hg4 N4 C15 C16 179.9(5) . . . .
N4 C15 C16 C17 -0.1(11) . . . .
C15 C16 C17 C18 1.4(12) . . . .
C16 C17 C18 C19 -0.5(12) . . . .
C15 N4 C19 C18 3.1(10) . . . .
Hg4 N4 C19 C18 -178.7(5) . . . .
C15 N4 C19 C20 179.5(6) . . . .
Hg4 N4 C19 C20 -2.4(7) . . . .
C17 C18 C19 N4 -1.7(11) . . . .
C17 C18 C19 C20 -178.0(7) . . . .
C28 N5 C20 C19 -166.6(5) . . . .
C21 N5 C20 C19 68.7(7) . . . .
Hg4 N5 C20 C19 -50.9(6) . . . .
N4 C19 C20 N5 37.7(8) . . . .
C18 C19 C20 N5 -146.0(6) . . . .
C28 N5 C21 C22 76.3(8) . . . .
C20 N5 C21 C22 -161.7(6) . . . .
Hg4 N5 C21 C22 -46.1(8) . . . .
N5 C21 C22 O2 67.1(9) . . . .
C27 N6 C23 C24 3.1(11) . . . .
Hg4 N6 C23 C24 177.5(5) . . . .
N6 C23 C24 C25 -0.2(12) . . . .
C23 C24 C25 C26 -2.0(12) . . . .
C24 C25 C26 C27 1.3(12) . . . .
C23 N6 C27 C26 -3.8(10) . . . .
Hg4 N6 C27 C26 -178.7(6) . . . .
C23 N6 C27 C28 177.2(6) . . . .
Hg4 N6 C27 C28 2.4(8) . . . .
C25 C26 C27 N6 1.7(11) . . . .
C25 C26 C27 C28 -179.4(7) . . . .
C21 N5 C28 C27 -81.6(7) . . . .
C20 N5 C28 C27 157.0(6) . . . .
Hg4 N5 C28 C27 42.8(7) . . . .
N6 C27 C28 N5 -32.2(9) . . . .
C26 C27 C28 N5 148.9(7) . . . .
